data_2201011
loop_
_publ_author_name
'Schlaf, Marcel'
'Jordan, Robert'
'Tam, William'

_publ_section_title
;
 3-Ethoxy-7-methoxycarbonyl-4-phenyltricyclo[4.2.1.0^2,5^]non-3-ene
;
_journal_issue 6
_journal_name_full 'Acta Crystallographica Section E'
_journal_page_first o629
_journal_page_last o630
_journal_paper_doi 10.1107/S1600536802008279
_journal_volume 58
_journal_year 2002
_chemical_formula_iupac 'C20 H22 O4'
_chemical_formula_moiety 'C20 H22 O4'
_chemical_formula_sum 'C20 H22 O4'
_chemical_formula_weight 326.38
_chemical_name_systematic
;
3-Ethoxy-7-methoxycarbonyl-4-phenyl-tricyclco-[4,2,1,0-(2,5)]non-3-ene
;
_space_group_IT_number 14
_symmetry_cell_setting monoclinic
_symmetry_space_group_name_Hall '-P 2ybc'
_symmetry_space_group_name_H-M 'P 1 21/c 1'
_atom_sites_solution_hydrogens geom
_atom_sites_solution_primary direct
_atom_sites_solution_secondary difmap
_cell_angle_alpha 90.00
_cell_angle_beta 131.44(2)
_cell_angle_gamma 90.00
_cell_formula_units_Z 4
_cell_length_a 12.842(8)
_cell_length_b 9.831(8)
_cell_length_c 18.063(6)
_cell_measurement_reflns_used 25
_cell_measurement_temperature 298(2)
_cell_measurement_theta_max 12.14
_cell_measurement_theta_min 9.42
_cell_volume 1709.5(19)
_computing_cell_refinement 'CAD-4 Software'
_computing_data_collection 'CAD-4 Software (Enraf-Nonius, 1992)'
_computing_data_reduction 'HELENA/PLATON/System S (Spek, 2001)'
_computing_molecular_graphics PLATON
_computing_publication_material SHELXL97
_computing_structure_refinement 'SHELXL97 (Sheldrick, 1997)'
_computing_structure_solution 'SHELXS97 (Sheldrick, 1997)'
_diffrn_ambient_temperature 298(2)
_diffrn_measured_fraction_theta_full 1.000
_diffrn_measured_fraction_theta_max 1.000
_diffrn_measurement_device_type 'Nonius CAD-4'
_diffrn_measurement_method \q/2\q
_diffrn_radiation_monochromator graphite
_diffrn_radiation_source 'fine-focus sealed tube'
_diffrn_radiation_type MoK\a
_diffrn_radiation_wavelength 0.71073
_diffrn_reflns_av_R_equivalents 0.010
_diffrn_reflns_av_sigmaI/netI 0.0367
_diffrn_reflns_limit_h_max 16
_diffrn_reflns_limit_h_min -16
_diffrn_reflns_limit_k_max 0
_diffrn_reflns_limit_k_min -12
_diffrn_reflns_limit_l_max 15
_diffrn_reflns_limit_l_min -23
_diffrn_reflns_number 4180
_diffrn_reflns_theta_full 27.45
_diffrn_reflns_theta_max 27.45
_diffrn_reflns_theta_min 2.12
_diffrn_standards_decay_% 0.01
_diffrn_standards_interval_time 120
_diffrn_standards_number 3
_exptl_absorpt_coefficient_mu 0.087
_exptl_absorpt_correction_type none
_exptl_crystal_colour colourless
_exptl_crystal_density_diffrn 1.268
_exptl_crystal_density_meas ?
_exptl_crystal_density_method 'not measured'
_exptl_crystal_description block
_exptl_crystal_F_000 696
_exptl_crystal_size_max 0.4
_exptl_crystal_size_mid 0.3
_exptl_crystal_size_min 0.2
_refine_diff_density_max 0.223
_refine_diff_density_min -0.174
_refine_ls_extinction_coef 0.0112(16)
_refine_ls_extinction_expression Fc^*^=kFc[1+0.001xFc^2^\l^3^/sin(2\q)]^-1/4^
_refine_ls_extinction_method SHELXL97
_refine_ls_goodness_of_fit_ref 0.999
_refine_ls_hydrogen_treatment constr
_refine_ls_matrix_type full
_refine_ls_number_parameters 220
_refine_ls_number_reflns 3909
_refine_ls_number_restraints 0
_refine_ls_restrained_S_all 0.999
_refine_ls_R_factor_all 0.0842
_refine_ls_R_factor_gt 0.0429
_refine_ls_shift/su_max <0.001
_refine_ls_shift/su_mean 0.000
_refine_ls_structure_factor_coef Fsqd
_refine_ls_weighting_details 'w = 1/[\s^2^(Fo^2^)+(0.0662P)^2^] where P = (Fo^2^+2Fc^2^)/3'
_refine_ls_weighting_scheme calc
_refine_ls_wR_factor_gt 0.1095
_refine_ls_wR_factor_ref 0.1205
_reflns_number_gt 2433
_reflns_number_total 3909
_reflns_threshold_expression I>2\s(I)
_cod_data_source_file ac6004.cif
_cod_data_source_block I
_cod_depositor_comments
;
The following automatic conversions were performed:

'_exptl_crystal_density_meas' value 'not measured' was changed to '?'
- the value is perceived as not measured.

Automatic conversion script
Id: cif_fix_values 3008 2015-01-20 13:52:24Z robertas 
;
_cod_original_cell_volume 1709.5(18)
_cod_original_sg_symbol_H-M 'P 21/c'
_cod_database_code 2201011
_cod_database_fobs_code 2201011

loop_
_symmetry_equiv_pos_as_xyz
'x, y, z'
'-x, y+1/2, -z+1/2'
'-x, -y, -z'
'x, -y-1/2, z-1/2'

loop_
_atom_site_label
_atom_site_fract_x
_atom_site_fract_y
_atom_site_fract_z
_atom_site_U_iso_or_equiv
_atom_site_adp_type
_atom_site_calc_flag
_atom_site_refinement_flags
_atom_site_occupancy
_atom_site_disorder_assembly
_atom_site_disorder_group
_atom_site_type_symbol
O31 0.38860(13) 0.30037(13) 0.00282(9) 0.0597(4) Uani d . 1 . . O
O32 0.42813(11) 0.36323(11) -0.09575(8) 0.0463(3) Uani d . 1 . . O
O71 0.83547(16) -0.11084(15) -0.04700(9) 0.0749(4) Uani d . 1 . . O
O72 0.96014(13) -0.16346(13) 0.11115(8) 0.0599(4) Uani d . 1 . . O
C1 0.76692(17) 0.25934(17) 0.01589(12) 0.0461(4) Uani d . 1 . . C
H1 0.7397 0.3520 -0.0106 0.055 Uiso calc R 1 . . H
C2 0.64733(16) 0.16683(15) -0.01637(11) 0.0382(3) Uani d . 1 . . C
H2 0.5888 0.1333 -0.0844 0.046 Uiso calc R 1 . . H
C3 0.57110(15) 0.19694(15) 0.01884(11) 0.0381(4) Uani d . 1 . . C
C31 0.45516(16) 0.28975(16) -0.02205(11) 0.0399(4) Uani d . 1 . . C
C32 0.30952(18) 0.45344(18) -0.14744(12) 0.0503(4) Uani d . 1 . . C
H32A 0.3189 0.5146 -0.1012 0.060 Uiso calc R 1 . . H
H32B 0.2247 0.4013 -0.1813 0.060 Uiso calc R 1 . . H
C33 0.3050(2) 0.53234(18) -0.22011(13) 0.0559(5) Uani d . 1 . . C
H33A 0.3908 0.5808 -0.1860 0.084 Uiso calc R 1 . . H
H33B 0.2293 0.5959 -0.2540 0.084 Uiso calc R 1 . . H
H33C 0.2919 0.4711 -0.2671 0.084 Uiso calc R 1 . . H
C4 0.63964(15) 0.10217(15) 0.09128(11) 0.0365(3) Uani d . 1 . . C
C41 0.64387(16) 0.05233(16) 0.16977(11) 0.0389(4) Uani d . 1 . . C
C42 0.56822(18) 0.11210(17) 0.19144(12) 0.0481(4) Uani d . 1 . . C
H42 0.5128 0.1876 0.1558 0.058 Uiso calc R 1 . . H
C43 0.5753(2) 0.0597(2) 0.26539(14) 0.0611(5) Uani d . 1 . . C
H43 0.5255 0.1009 0.2800 0.073 Uiso calc R 1 . . H
C44 0.6555(2) -0.0535(2) 0.31796(14) 0.0659(6) Uani d . 1 . . C
H44 0.6588 -0.0890 0.3672 0.079 Uiso calc R 1 . . H
C45 0.7306(2) -0.1138(2) 0.29728(13) 0.0617(5) Uani d . 1 . . C
H45 0.7848 -0.1901 0.3326 0.074 Uiso calc R 1 . . H
C46 0.72521(18) -0.06079(17) 0.22407(12) 0.0490(4) Uani d . 1 . . C
H46 0.7768 -0.1014 0.2108 0.059 Uiso calc R 1 . . H
C5 0.72413(15) 0.05285(16) 0.06538(10) 0.0371(3) Uani d . 1 . . C
H5 0.7041 -0.0405 0.0401 0.044 Uiso calc R 1 . . H
C6 0.87701(16) 0.09422(16) 0.13224(11) 0.0419(4) Uani d . 1 . . C
H6 0.9375 0.0547 0.1987 0.050 Uiso calc R 1 . . H
C7 0.92288(17) 0.06771(18) 0.07299(12) 0.0481(4) Uani d . 1 . . C
H7 1.0227 0.0864 0.1165 0.058 Uiso calc R 1 . . H
C71 0.89890(17) -0.07534(19) 0.03632(12) 0.0483(4) Uani d . 1 . . C
C72 0.9466(2) -0.3061(2) 0.08849(15) 0.0662(5) Uani d . 1 . . C
H72A 1.0179 -0.3559 0.1475 0.099 Uiso calc PR 0.50 . . H
H72B 0.9558 -0.3202 0.0404 0.099 Uiso calc PR 0.50 . . H
H72C 0.8571 -0.3376 0.0624 0.099 Uiso calc PR 0.50 . . H
H72D 0.8693 -0.3199 0.0194 0.099 Uiso calc PR 0.50 . . H
H72E 0.9314 -0.3555 0.1265 0.099 Uiso calc PR 0.50 . . H
H72F 1.0301 -0.3382 0.1045 0.099 Uiso calc PR 0.50 . . H
C8 0.84496(19) 0.17986(19) -0.00774(14) 0.0566(5) Uani d . 1 . . C
H8A 0.9097 0.2382 -0.0035 0.068 Uiso calc R 1 . . H
H8B 0.7808 0.1402 -0.0733 0.068 Uiso calc R 1 . . H
C9 0.86919(17) 0.24955(17) 0.12869(12) 0.0484(4) Uani d . 1 . . C
H9A 0.9579 0.2919 0.1596 0.058 Uiso calc R 1 . . H
H9B 0.8314 0.2857 0.1566 0.058 Uiso calc R 1 . . H

loop_
_atom_site_aniso_label
_atom_site_aniso_U_11
_atom_site_aniso_U_22
_atom_site_aniso_U_33
_atom_site_aniso_U_12
_atom_site_aniso_U_13
_atom_site_aniso_U_23
O31 0.0542(7) 0.0735(9) 0.0679(8) 0.0183(6) 0.0474(7) 0.0180(7)
O32 0.0434(6) 0.0492(7) 0.0466(6) 0.0120(5) 0.0298(5) 0.0108(5)
O71 0.0953(11) 0.0810(10) 0.0482(7) 0.0164(8) 0.0475(8) 0.0001(7)
O72 0.0612(8) 0.0631(8) 0.0470(7) 0.0083(6) 0.0322(6) 0.0055(6)
C1 0.0478(10) 0.0452(9) 0.0533(9) 0.0011(8) 0.0368(9) 0.0059(8)
C2 0.0369(8) 0.0425(8) 0.0350(7) 0.0017(7) 0.0237(7) 0.0020(7)
C3 0.0351(8) 0.0397(8) 0.0384(8) -0.0012(7) 0.0239(7) -0.0007(7)
C31 0.0357(8) 0.0408(8) 0.0406(8) -0.0014(7) 0.0242(7) -0.0009(7)
C32 0.0431(9) 0.0527(10) 0.0476(9) 0.0134(8) 0.0268(8) 0.0067(8)
C33 0.0525(11) 0.0557(11) 0.0471(9) 0.0101(9) 0.0277(9) 0.0093(8)
C4 0.0346(8) 0.0380(8) 0.0384(8) -0.0028(7) 0.0248(7) -0.0027(7)
C41 0.0389(8) 0.0416(8) 0.0368(8) -0.0049(7) 0.0253(7) -0.0015(6)
C42 0.0558(10) 0.0482(10) 0.0534(10) -0.0018(8) 0.0418(9) 0.0002(8)
C43 0.0708(13) 0.0738(13) 0.0613(11) -0.0069(11) 0.0533(11) -0.0035(10)
C44 0.0771(14) 0.0785(14) 0.0522(11) -0.0073(12) 0.0470(11) 0.0076(10)
C45 0.0682(13) 0.0604(12) 0.0511(10) 0.0050(10) 0.0372(10) 0.0140(9)
C46 0.0522(10) 0.0509(10) 0.0468(9) 0.0027(8) 0.0341(9) 0.0037(8)
C5 0.0388(8) 0.0398(8) 0.0359(8) 0.0013(7) 0.0261(7) 0.0008(6)
C6 0.0363(8) 0.0533(10) 0.0359(8) 0.0045(7) 0.0238(7) 0.0004(7)
C7 0.0388(9) 0.0645(11) 0.0473(9) 0.0028(8) 0.0312(8) 0.0015(8)
C71 0.0425(9) 0.0668(11) 0.0468(10) 0.0099(8) 0.0342(8) 0.0048(9)
C72 0.0756(14) 0.0605(12) 0.0713(13) 0.0100(10) 0.0524(12) 0.0068(10)
C8 0.0574(11) 0.0675(12) 0.0641(11) 0.0055(10) 0.0484(10) 0.0124(9)
C9 0.0379(9) 0.0526(10) 0.0510(10) -0.0076(8) 0.0279(8) -0.0071(8)

loop_
_atom_type_symbol
_atom_type_description
_atom_type_scat_dispersion_real
_atom_type_scat_dispersion_imag
_atom_type_scat_source
C C 0.0033 0.0016 'International Tables Vol C Tables 4.2.6.8 and 6.1.1.4'
H H 0.0000 0.0000 'International Tables Vol C Tables 4.2.6.8 and 6.1.1.4'
O O 0.0106 0.0060 'International Tables Vol C Tables 4.2.6.8 and 6.1.1.4'

loop_
_geom_angle_atom_site_label_1
_geom_angle_atom_site_label_2
_geom_angle_atom_site_label_3
_geom_angle
C31 O32 C32 116.12(13)
C71 O72 C72 117.66(15)
C2 C1 C9 103.31(12)
C2 C1 C8 105.47(14)
C9 C1 C8 101.24(14)
C2 C1 H1 115.1
C9 C1 H1 115.1
C8 C1 H1 115.1
C3 C2 C1 119.40(13)
C3 C2 C5 85.57(11)
C1 C2 C5 102.59(13)
C3 C2 H2 114.9
C1 C2 H2 114.9
C5 C2 H2 114.9
C4 C3 C31 135.34(14)
C4 C3 C2 94.83(12)
C31 C3 C2 129.60(13)
O31 C31 O32 122.78(15)
O31 C31 C3 127.02(15)
O32 C31 C3 110.19(13)
O32 C32 C33 107.32(15)
O32 C32 H32A 110.3
C33 C32 H32A 110.3
O32 C32 H32B 110.3
C33 C32 H32B 110.3
H32A C32 H32B 108.5
C32 C33 H33A 109.5
C32 C33 H33B 109.5
H33A C33 H33B 109.5
C32 C33 H33C 109.5
H33A C33 H33C 109.5
H33B C33 H33C 109.5
C3 C4 C41 138.51(14)
C3 C4 C5 93.57(12)
C41 C4 C5 127.93(14)
C46 C41 C42 118.46(14)
C46 C41 C4 118.62(14)
C42 C41 C4 122.92(15)
C43 C42 C41 120.24(17)
C43 C42 H42 119.9
C41 C42 H42 119.9
C42 C43 C44 120.56(18)
C42 C43 H43 119.7
C44 C43 H43 119.7
C45 C44 C43 119.87(17)
C45 C44 H44 120.1
C43 C44 H44 120.1
C44 C45 C46 119.80(18)
C44 C45 H45 120.1
C46 C45 H45 120.1
C45 C46 C41 121.06(17)
C45 C46 H46 119.5
C41 C46 H46 119.5
C4 C5 C6 118.53(13)
C4 C5 C2 85.98(11)
C6 C5 C2 103.36(12)
C4 C5 H5 114.9
C6 C5 H5 114.9
C2 C5 H5 114.9
C9 C6 C5 102.60(13)
C9 C6 C7 100.59(13)
C5 C6 C7 106.64(13)
C9 C6 H6 115.1
C5 C6 H6 115.1
C7 C6 H6 115.1
C71 C7 C6 113.78(13)
C71 C7 C8 115.81(15)
C6 C7 C8 103.07(13)
C71 C7 H7 107.9
C6 C7 H7 107.9
C8 C7 H7 107.9
O71 C71 O72 122.58(18)
O71 C71 C7 126.93(16)
O72 C71 C7 110.49(14)
O72 C72 H72A 109.5
O72 C72 H72B 109.5
H72A C72 H72B 109.5
O72 C72 H72C 109.5
H72A C72 H72C 109.5
H72B C72 H72C 109.5
O72 C72 H72D 109.5
H72A C72 H72D 141.1
H72B C72 H72D 56.3
H72C C72 H72D 56.3
O72 C72 H72E 109.5
H72A C72 H72E 56.3
H72B C72 H72E 141.1
H72C C72 H72E 56.3
H72D C72 H72E 109.5
O72 C72 H72F 109.5
H72A C72 H72F 56.3
H72B C72 H72F 56.3
H72C C72 H72F 141.1
H72D C72 H72F 109.5
H72E C72 H72F 109.5
C1 C8 C7 103.50(13)
C1 C8 H8A 111.1
C7 C8 H8A 111.1
C1 C8 H8B 111.1
C7 C8 H8B 111.1
H8A C8 H8B 109.0
C6 C9 C1 95.35(13)
C6 C9 H9A 112.7
C1 C9 H9A 112.7
C6 C9 H9B 112.7
C1 C9 H9B 112.7
H9A C9 H9B 110.2

loop_
_geom_bond_atom_site_label_1
_geom_bond_atom_site_label_2
_geom_bond_site_symmetry_2
_geom_bond_distance
_geom_bond_publ_flag
O31 C31 . 1.2048(19) ?
O32 C31 . 1.3428(19) ?
O32 C32 . 1.448(2) ?
O71 C71 . 1.195(2) ?
O72 C71 . 1.338(2) ?
O72 C72 . 1.439(2) ?
C1 C2 . 1.530(2) ?
C1 C9 . 1.531(2) ?
C1 C8 . 1.537(2) ?
C1 H1 . 0.9800 ?
C2 C3 . 1.508(2) ?
C2 C5 . 1.575(2) ?
C2 H2 . 0.9800 ?
C3 C4 . 1.353(2) ?
C3 C31 . 1.463(2) ?
C32 C33 . 1.492(2) ?
C32 H32A . 0.9700 ?
C32 H32B . 0.9700 ?
C33 H33A . 0.9600 ?
C33 H33B . 0.9600 ?
C33 H33C . 0.9600 ?
C4 C41 . 1.467(2) ?
C4 C5 . 1.517(2) ?
C41 C46 . 1.391(2) ?
C41 C42 . 1.395(2) ?
C42 C43 . 1.378(2) ?
C42 H42 . 0.9300 ?
C43 C44 . 1.381(3) ?
C43 H43 . 0.9300 ?
C44 C45 . 1.378(3) ?
C44 H44 . 0.9300 ?
C45 C46 . 1.380(2) ?
C45 H45 . 0.9300 ?
C46 H46 . 0.9300 ?
C5 C6 . 1.530(2) ?
C5 H5 . 0.9800 ?
C6 C9 . 1.529(3) ?
C6 C7 . 1.547(2) ?
C6 H6 . 0.9800 ?
C7 C71 . 1.497(3) ?
C7 C8 . 1.553(3) ?
C7 H7 . 0.9800 ?
C72 H72A . 0.9600 ?
C72 H72B . 0.9600 ?
C72 H72C . 0.9600 ?
C72 H72D . 0.9600 ?
C72 H72E . 0.9600 ?
C72 H72F . 0.9600 ?
C8 H8A . 0.9700 ?
C8 H8B . 0.9700 ?
C9 H9A . 0.9700 ?
C9 H9B . 0.9700 ?

loop_
_geom_torsion_atom_site_label_1
_geom_torsion_atom_site_label_2
_geom_torsion_atom_site_label_3
_geom_torsion_atom_site_label_4
_geom_torsion
C9 C1 C2 C3 58.95(17)
C8 C1 C2 C3 164.80(13)
C9 C1 C2 C5 -33.06(14)
C8 C1 C2 C5 72.80(15)
C1 C2 C3 C4 -100.16(16)
C5 C2 C3 C4 1.80(12)
C1 C2 C3 C31 84.7(2)
C5 C2 C3 C31 -173.30(16)
C32 O32 C31 O31 -2.5(2)
C32 O32 C31 C3 176.13(13)
C4 C3 C31 O31 -1.1(3)
C2 C3 C31 O31 171.95(16)
C4 C3 C31 O32 -179.62(16)
C2 C3 C31 O32 -6.6(2)
C31 O32 C32 C33 175.65(14)
C31 C3 C4 C41 -7.0(3)
C2 C3 C4 C41 178.37(18)
C31 C3 C4 C5 172.76(17)
C2 C3 C4 C5 -1.87(12)
C3 C4 C41 C46 173.96(18)
C5 C4 C41 C46 -5.7(2)
C3 C4 C41 C42 -5.0(3)
C5 C4 C41 C42 175.27(14)
C46 C41 C42 C43 0.3(2)
C4 C41 C42 C43 179.27(16)
C41 C42 C43 C44 -0.9(3)
C42 C43 C44 C45 0.8(3)
C43 C44 C45 C46 0.0(3)
C44 C45 C46 C41 -0.6(3)
C42 C41 C46 C45 0.5(3)
C4 C41 C46 C45 -178.55(15)
C3 C4 C5 C6 104.82(15)
C41 C4 C5 C6 -75.4(2)
C3 C4 C5 C2 1.79(12)
C41 C4 C5 C2 -178.41(15)
C3 C2 C5 C4 -1.61(11)
C1 C2 C5 C4 117.55(12)
C3 C2 C5 C6 -119.99(12)
C1 C2 C5 C6 -0.84(14)
C4 C5 C6 C9 -58.28(17)
C2 C5 C6 C9 34.43(14)
C4 C5 C6 C7 -163.54(13)
C2 C5 C6 C7 -70.84(15)
C9 C6 C7 C71 -162.32(14)
C5 C6 C7 C71 -55.61(17)
C9 C6 C7 C8 -36.10(16)
C5 C6 C7 C8 70.60(16)
C72 O72 C71 O71 -0.6(2)
C72 O72 C71 C7 179.72(15)
C6 C7 C71 O71 125.40(19)
C8 C7 C71 O71 6.2(3)
C6 C7 C71 O72 -54.92(18)
C8 C7 C71 O72 -174.11(13)
C2 C1 C8 C7 -73.50(16)
C9 C1 C8 C7 33.87(16)
C71 C7 C8 C1 126.25(15)
C6 C7 C8 C1 1.35(17)
C5 C6 C9 C1 -53.60(13)
C7 C6 C9 C1 56.30(14)
C2 C1 C9 C6 53.40(14)
C8 C1 C9 C6 -55.65(14)
